data_7062785
loop_
_publ_author_name
'Zhao, Peiran'
'Liu, Yuqian'
'He, Cheng'
'Duan, Chunying'

_publ_section_title
;
 A dual-functional 3D cerium MOF heterogeneous catalyst for catalysing
 Knoevenagel condensation and cyanosilylation
;
_journal_issue 41
_journal_name_full 'New Journal of Chemistry'
_journal_page_first 19114
_journal_page_last 19121
_journal_paper_doi 10.1039/D3NJ02630B
_journal_volume 47
_journal_year 2023
_chemical_formula_moiety 'C16 H10 Ce N O9, 3[H2O]'
_chemical_formula_sum 'C16 H16 Ce N O12'
_chemical_formula_weight 554.42
_space_group_crystal_system orthorhombic
_space_group_IT_number 52
_space_group_name_Hall '-P 2a 2bc'
_space_group_name_H-M_alt 'P n n a'
_symmetry_Int_Tables_number 52
_audit_creation_date 2023-09-20
_audit_creation_method
;
Olex2 1.5-alpha
(compiled 2023.08.24 svn.re1ec1418 for OlexSys, GUI svn.r6817)
;
_audit_update_record
;
2023-09-26 deposited with the CCDC.	2023-10-03 downloaded from the CCDC.
;
_cell_angle_alpha 90
_cell_angle_beta 90
_cell_angle_gamma 90
_cell_formula_units_Z 4
_cell_length_a 8.9711(17)
_cell_length_b 13.666(3)
_cell_length_c 14.756(3)
_cell_measurement_reflns_used 6070
_cell_measurement_temperature 210(2)
_cell_measurement_theta_max 27.45
_cell_measurement_theta_min 3.05
_cell_volume 1809.1(6)
_computing_cell_refinement 'Bruker SAINT'
_computing_data_collection 'Bruker APEX2'
_computing_data_reduction 'Bruker SAINT'
_computing_molecular_graphics 'Olex2 1.5-alpha (Dolomanov et al., 2009)'
_computing_publication_material 'Olex2 1.5-alpha (Dolomanov et al., 2009)'
_computing_structure_refinement 'olex2.refine 1.5-alpha (Bourhis et al., 2015)'
_computing_structure_solution 'SHELXT 2014/5 (Sheldrick, 2014)'
_diffrn_ambient_temperature 210.00
_diffrn_measured_fraction_theta_full 0.9931
_diffrn_measured_fraction_theta_max 0.9931
_diffrn_measurement_device_type 'Bruker APEX-II CCD'
_diffrn_measurement_method '\f and \w scans'
_diffrn_radiation_type 'Mo K\a'
_diffrn_radiation_wavelength 0.71073
_diffrn_reflns_av_R_equivalents 0.0263
_diffrn_reflns_av_unetI/netI 0.0167
_diffrn_reflns_Laue_measured_fraction_full 0.9931
_diffrn_reflns_Laue_measured_fraction_max 0.9931
_diffrn_reflns_limit_h_max 11
_diffrn_reflns_limit_h_min -11
_diffrn_reflns_limit_k_max 17
_diffrn_reflns_limit_k_min -11
_diffrn_reflns_limit_l_max 19
_diffrn_reflns_limit_l_min -19
_diffrn_reflns_number 13550
_diffrn_reflns_point_group_measured_fraction_full 0.9931
_diffrn_reflns_point_group_measured_fraction_max 0.9931
_diffrn_reflns_theta_full 24.9951
_diffrn_reflns_theta_max 25.00
_diffrn_reflns_theta_min 3.99
_exptl_absorpt_coefficient_mu 2.588
_exptl_absorpt_correction_T_max 0.5629
_exptl_absorpt_correction_T_min 0.4913
_exptl_absorpt_correction_type multi-scan
_exptl_absorpt_process_details
;
 SADABS 2016/2 was used for absorption correction.
 R(int) was  0.0245 after correction. The Ratio of minimum to maximum transmission is 0.4913 and 0.5629 
;
_exptl_crystal_colour colourless
_exptl_crystal_colour_primary colourless
_exptl_crystal_density_diffrn 2.032
_exptl_crystal_description block
_exptl_crystal_F_000 1088.689
_exptl_crystal_size_max 0.24
_exptl_crystal_size_mid 0.24
_exptl_crystal_size_min 0.22
_refine_diff_density_max 1.0588
_refine_diff_density_min -0.5725
_refine_diff_density_rms 0.0916
_refine_ls_d_res_high 0.8410
_refine_ls_d_res_low 5.1008
_refine_ls_goodness_of_fit_ref 1.0642
_refine_ls_hydrogen_treatment constr
_refine_ls_matrix_type full
_refine_ls_number_constraints 11
_refine_ls_number_parameters 124
_refine_ls_number_reflns 1588
_refine_ls_number_restraints 0
_refine_ls_restrained_S_all 1.0642
_refine_ls_R_factor_all 0.0282
_refine_ls_R_factor_gt 0.0252
_refine_ls_shift/su_max 0.0003
_refine_ls_shift/su_mean 0.0001
_refine_ls_structure_factor_coef Fsqd
_refine_ls_weighting_details 'w=1/[\s^2^(Fo^2^)+(0.0355P)^2^+3.9530P] where P=(Fo^2^+2Fc^2^)/3'
_refine_ls_weighting_scheme calc
_refine_ls_wR_factor_gt 0.0666
_refine_ls_wR_factor_ref 0.0697
_reflns_Friedel_coverage 0.0
_reflns_limit_h_max 10
_reflns_limit_h_min 0
_reflns_limit_k_max 16
_reflns_limit_k_min 0
_reflns_limit_l_max 17
_reflns_limit_l_min 0
_reflns_number_gt 1409
_reflns_number_total 1588
_reflns_threshold_expression I>=2u(I)
_cod_data_source_file d3nj02630b2.cif
_cod_data_source_block Ce_new
_cod_depositor_comments 'Adding full bibliography for 7062785--7062786.cif.'
_cod_original_cell_volume 1809.2(6)
_cod_original_formula_sum 'C16 H16 Ce1 N1 O12'
_cod_database_code 7062785
_olex2_refinement_description
;
1. Fixed Uiso
 At 1.2 times of:
  All C(H) groups, All N(H) groups
 At 1.5 times of:
  All O(H,H) groups
2. Others
 Fixed Sof: H1Wa(0.5) H1Wb(0.5) O2W(0.25) H2Wa(0.25) H2Wb(0.25) O3W(0.25)
 H3Wa(0.25) H3Wb(0.25)
 Fixed Uiso: C11(0.07) C12(0.07) C9(0.07)
3.a Riding coordinates:
 O1W(H1Wa,H1Wb)
3.b Aromatic/amide H refined with riding coordinates:
 N1(H1), C3(H3), C5(H5), C7(H7)
;
_smtbx_masks_special_details
;
A solvent mask was calculated and 108 electrons were 
found in a volume of 344\%A^3^ in 1 void per unit cell. 
This is consistent with the presence of 3[H2O] per Formula Unit 
which account for 120 electrons per unit cell.
;
_smtbx_masks_void_probe_radius 1.2
_smtbx_masks_void_truncation_radius 1.2
_olex2_submission_special_instructions 'No special instructions were received'

loop_
_space_group_symop_id
_space_group_symop_operation_xyz
1 x,y,z
2 x,-y+1/2,-z+1/2
3 -x+1/2,y+1/2,-z+1/2
4 -x+1/2,-y,z
5 -x,-y,-z
6 -x,y-1/2,z-1/2
7 x-1/2,-y-1/2,z-1/2
8 x-1/2,y,-z

loop_
_atom_site_label
_atom_site_type_symbol
_atom_site_fract_x
_atom_site_fract_y
_atom_site_fract_z
_atom_site_U_iso_or_equiv
_atom_site_adp_type
_atom_site_occupancy
_atom_site_site_symmetry_order
_atom_site_refinement_flags_posn
_atom_site_refinement_flags_adp
_atom_site_refinement_flags_occupancy
Ce1 Ce 0.25 0.0 0.593300(16) 0.02249(12) Uani 1.000000 2 S T P
N1 N -0.25 0.5 0.4928(4) 0.0491(14) Uani 1.000000 2 S T P
H1 H -0.24999999999999997 0.5 0.4338(4) 0.0589(17) Uiso 1.000000 2 RS T P
C1 C -0.0264(4) 0.1706(3) 0.5091(2) 0.0318(8) Uani 1.000000 1 . . .
C2 C -0.0442(4) 0.2730(2) 0.5472(2) 0.0312(8) Uani 1.000000 1 . . .
C3 C -0.1384(4) 0.3393(3) 0.5037(2) 0.0339(8) Uani 1.000000 1 . . .
H3 H -0.1870(4) 0.3207(3) 0.4499(2) 0.0406(9) Uiso 1.000000 1 R . .
C4 C -0.1611(4) 0.4317(3) 0.5386(2) 0.0366(8) Uani 1.000000 1 . . .
C5 C -0.0919(5) 0.4573(3) 0.6197(3) 0.0396(9) Uani 1.000000 1 . . .
H5 H -0.1099(5) 0.5193(3) 0.6451(3) 0.0475(11) Uiso 1.000000 1 R . .
C6 C 0.0029(4) 0.3930(3) 0.6635(2) 0.0328(8) Uani 1.000000 1 . . .
C7 C 0.0289(4) 0.3004(3) 0.6265(2) 0.0305(7) Uani 1.000000 1 . . .
H7 H 0.0953(4) 0.2570(3) 0.6550(2) 0.0366(9) Uiso 1.000000 1 R . .
C8 C 0.0806(4) 0.4272(3) 0.7475(2) 0.0359(8) Uani 1.000000 1 . . .
O1 O 0.0621(4) 0.1145(2) 0.5463(2) 0.0546(8) Uani 1.000000 1 . . .
O1W O 0.25 0.0 0.4145(3) 0.0535(15) Uani 1.000000 2 S T P
H1Wa H 0.3151600000000001 -0.04011 0.3953(3) 0.080(2) Uiso 0.500000 1 R . P
H1Wb H 0.16450000000000026 -0.01699 0.3953(3) 0.080(2) Uiso 0.500000 1 R . P
O2 O -0.1048(3) 0.1491(2) 0.4418(2) 0.0497(7) Uani 1.000000 1 . . .
O3 O 0.2044(3) 0.3894(2) 0.76744(18) 0.0405(6) Uani 1.000000 1 . . .
O4 O 0.0207(3) 0.49503(18) 0.79443(19) 0.0416(7) Uani 1.000000 1 . . .

loop_
_atom_site_aniso_label
_atom_site_aniso_U_11
_atom_site_aniso_U_22
_atom_site_aniso_U_33
_atom_site_aniso_U_12
_atom_site_aniso_U_13
_atom_site_aniso_U_23
Ce1 0.02747(18) 0.01667(17) 0.02333(18) 0.00759(9) -0.000000 0.000000
N1 0.070(4) 0.046(3) 0.032(2) 0.035(2) -0.000000 0.000000
C1 0.0346(18) 0.0277(18) 0.0329(18) 0.0081(15) -0.0022(16) -0.0019(15)
C2 0.0316(17) 0.0279(18) 0.0340(18) 0.0060(14) -0.0040(15) -0.0060(15)
C3 0.0335(18) 0.0373(19) 0.0308(17) 0.0121(16) -0.0075(15) -0.0070(16)
C4 0.042(2) 0.0358(19) 0.0320(18) 0.0177(17) -0.0037(16) -0.0016(16)
C5 0.053(2) 0.0281(19) 0.038(2) 0.0117(17) -0.0036(19) -0.0083(17)
C6 0.0344(19) 0.0307(18) 0.0334(18) 0.0026(14) -0.0057(15) -0.0008(16)
C7 0.0301(17) 0.0268(17) 0.0344(18) 0.0046(14) -0.0054(15) -0.0025(15)
C8 0.046(2) 0.0282(18) 0.0331(18) -0.0037(16) -0.0058(17) -0.0042(16)
O1 0.0643(19) 0.0454(16) 0.0542(17) 0.0334(15) -0.0129(15) -0.0081(15)
O1W 0.036(3) 0.096(5) 0.028(2) 0.010(2) -0.000000 0.000000
O2 0.0633(19) 0.0330(14) 0.0528(17) -0.0003(13) -0.0225(15) -0.0140(13)
O3 0.0417(14) 0.0378(14) 0.0420(15) -0.0018(13) -0.0128(13) -0.0083(12)
O4 0.0453(17) 0.0400(16) 0.0396(15) -0.0014(11) -0.0053(13) -0.0125(12)

loop_
_atom_type_symbol
_atom_type_scat_dispersion_real
_atom_type_scat_dispersion_imag
_atom_type_scat_Cromer_Mann_a1
_atom_type_scat_Cromer_Mann_a2
_atom_type_scat_Cromer_Mann_a3
_atom_type_scat_Cromer_Mann_a4
_atom_type_scat_Cromer_Mann_b1
_atom_type_scat_Cromer_Mann_b2
_atom_type_scat_Cromer_Mann_b3
_atom_type_scat_Cromer_Mann_b4
_atom_type_scat_Cromer_Mann_c
_atom_type_scat_source
_atom_type_scat_dispersion_source
C 0.00313 0.00162 2.31000 1.02000 1.58860 0.86500 20.84390 10.20750 0.56870 51.65120 0.21560 'International Tables Volume C Table 6.1.1.4 (pp. 500-502)' 'Brennan, Cowan, Rev. Sci. Instrum., 1992, 63, 850'
Ce -0.20279 2.64902 21.16710 19.76950 11.85130 3.33049 2.81219 0.22684 17.60830 127.11300 1.86264 'International Tables Volume C Table 6.1.1.4 (pp. 500-502)' 'Brennan, Cowan, Rev. Sci. Instrum., 1992, 63, 850'
H 0.00000 0.00000 0.49300 0.32291 0.14019 0.04081 10.51090 26.12570 3.14236 57.79970 0.00304 'International Tables Volume C Table 6.1.1.4 (pp. 500-502)' 'Brennan, Cowan, Rev. Sci. Instrum., 1992, 63, 850'
N 0.00612 0.00332 12.21260 3.13220 2.01250 1.16630 0.00570 9.89330 28.99750 0.58260 -11.52900 'International Tables Volume C Table 6.1.1.4 (pp. 500-502)' 'Brennan, Cowan, Rev. Sci. Instrum., 1992, 63, 850'
O 0.01085 0.00610 3.04850 2.28680 1.54630 0.86700 13.27710 5.70110 0.32390 32.90890 0.25080 'International Tables Volume C Table 6.1.1.4 (pp. 500-502)' 'Brennan, Cowan, Rev. Sci. Instrum., 1992, 63, 850'

loop_
_geom_angle_atom_site_label_1
_geom_angle_atom_site_label_2
_geom_angle_atom_site_label_3
_geom_angle
_geom_angle_site_symmetry_1
_geom_angle_site_symmetry_3
_geom_angle_publ_flag
O1 Ce1 O1 146.45(15) . 4 ?
O1W Ce1 O1 73.22(7) . 4 ?
O1W Ce1 O1 73.22(7) . . ?
O2 Ce1 O1 76.83(11) 5_556 4 ?
O2 Ce1 O1 96.14(10) 5_556 . ?
O2 Ce1 O1 96.14(10) 8_656 4 ?
O2 Ce1 O1 76.83(11) 8_656 . ?
O2 Ce1 O1W 77.92(7) 5_556 . ?
O2 Ce1 O1W 77.92(7) 8_656 . ?
O2 Ce1 O2 155.85(14) 8_656 5_556 ?
O3 Ce1 O1 74.77(9) 3_546 4 ?
O3 Ce1 O1 136.20(10) 3_546 . ?
O3 Ce1 O1 136.20(10) 2_556 4 ?
O3 Ce1 O1 74.77(9) 2_556 . ?
O3 Ce1 O1W 142.70(6) 2_556 . ?
O3 Ce1 O1W 142.70(6) 3_546 . ?
O3 Ce1 O2 124.40(10) 2_556 5_556 ?
O3 Ce1 O2 124.40(10) 3_546 8_656 ?
O3 Ce1 O2 76.57(9) 3_546 5_556 ?
O3 Ce1 O2 76.57(9) 2_556 8_656 ?
O3 Ce1 O3 74.60(12) 2_556 3_546 ?
O4 Ce1 O1 138.07(9) 2_556 4 ?
O4 Ce1 O1 67.55(10) 3_546 4 ?
O4 Ce1 O1 138.07(9) 3_546 . ?
O4 Ce1 O1 67.55(10) 2_556 . ?
O4 Ce1 O1W 128.83(7) 3_546 . ?
O4 Ce1 O1W 128.83(7) 2_556 . ?
O4 Ce1 O2 75.07(9) 2_556 5_556 ?
O4 Ce1 O2 75.07(9) 3_546 8_656 ?
O4 Ce1 O2 121.33(8) 2_556 8_656 ?
O4 Ce1 O2 121.33(8) 3_546 5_556 ?
O4 Ce1 O3 50.42(8) 3_546 3_546 ?
O4 Ce1 O3 68.87(9) 2_556 3_546 ?
O4 Ce1 O3 68.87(9) 3_546 2_556 ?
O4 Ce1 O3 50.42(8) 2_556 2_556 ?
O4 Ce1 O4 102.33(13) 2_556 3_546 ?
C4 N1 H1 118.8(2) . . ?
C4 N1 H1 118.8(2) 4_465 . ?
C4 N1 C4 122.3(5) 4_465 . ?
O1 C1 C2 118.4(3) . . ?
O2 C1 C2 116.9(3) . . ?
O2 C1 O1 124.7(3) . . ?
C3 C2 C1 119.5(3) . . ?
C7 C2 C1 120.7(3) . . ?
C7 C2 C3 119.8(3) . . ?
H3 C3 C2 119.6(2) . . ?
C4 C3 C2 120.8(3) . . ?
C4 C3 H3 119.6(2) . . ?
C3 C4 N1 120.9(3) . 4_465 ?
C5 C4 N1 120.1(3) . 4_465 ?
C5 C4 C3 119.0(3) . . ?
H5 C5 C4 119.5(2) . . ?
C6 C5 C4 121.1(3) . . ?
C6 C5 H5 119.5(2) . . ?
C7 C6 C5 119.7(3) . . ?
C8 C6 C5 118.3(3) . . ?
C8 C6 C7 121.9(3) . . ?
C6 C7 C2 119.5(3) . . ?
H7 C7 C2 120.23(19) . . ?
H7 C7 C6 120.2(2) . . ?
O3 C8 C6 118.4(3) . . ?
O4 C8 C6 118.7(3) . . ?
O4 C8 O3 122.8(3) . . ?
C1 O1 Ce1 170.3(3) . 4 ?
H1Wa O1W Ce1 109.5 4 . ?
H1Wa O1W Ce1 109.5 . . ?
H1Wa O1W H1Wa 141.1 . 4 ?
H1Wb O1W Ce1 109.5 4 . ?
H1Wb O1W Ce1 109.5 . . ?
H1Wb O1W H1Wa 109.5 . . ?
H1Wb O1W H1Wa 56.3 4 . ?
H1Wb O1W H1Wa 109.5 4 4 ?
H1Wb O1W H1Wa 56.3 . 4 ?
H1Wb O1W H1Wb 141.1 . 4 ?
H1Wb H1Wa O1W 61.9 4 4 ?
H1Wa H1Wb O1W 61.9 4 4 ?
C1 O2 Ce1 130.9(3) . 5_556 ?
C8 O3 Ce1 94.9(2) . 3_556 ?
C8 O4 Ce1 91.8(2) . 3_556 ?

loop_
_geom_bond_atom_site_label_1
_geom_bond_atom_site_label_2
_geom_bond_distance
_geom_bond_site_symmetry_2
_geom_bond_publ_flag
Ce1 O1 2.403(3) 4 ?
Ce1 O1 2.403(3) . ?
Ce1 O1W 2.639(4) . ?
Ce1 O2 2.473(3) 8_656 ?
Ce1 O2 2.473(3) 5_556 ?
Ce1 O3 2.583(3) 2_556 ?
Ce1 O3 2.583(3) 3_546 ?
Ce1 O4 2.642(3) 3_546 ?
Ce1 O4 2.642(3) 2_556 ?
N1 H1 0.8700 . ?
N1 C4 1.401(4) 4_465 ?
N1 C4 1.401(4) . ?
C1 C2 1.516(5) . ?
C1 O1 1.232(4) . ?
C1 O2 1.252(4) . ?
C2 C3 1.396(5) . ?
C2 C7 1.393(5) . ?
C3 H3 0.9400 . ?
C3 C4 1.380(5) . ?
C4 C5 1.393(5) . ?
C5 H5 0.9400 . ?
C5 C6 1.383(5) . ?
C6 C7 1.397(5) . ?
C6 C8 1.497(5) . ?
C7 H7 0.9400 . ?
C8 O3 1.260(5) . ?
C8 O4 1.276(4) . ?
O1W H1Wa 0.8500 . ?
O1W H1Wa 0.8500 4 ?
O1W H1Wb 0.8500 4 ?
O1W H1Wb 0.8500 . ?
H1Wa H1Wb 0.8014 4 ?

loop_
_geom_torsion_atom_site_label_1
_geom_torsion_atom_site_label_2
_geom_torsion_atom_site_label_3
_geom_torsion_atom_site_label_4
_geom_torsion
_geom_torsion_site_symmetry_1
_geom_torsion_site_symmetry_2
_geom_torsion_site_symmetry_3
_geom_torsion_site_symmetry_4
_geom_torsion_publ_flag
Ce1 O2 C1 C2 -136.2(3) 5_556 . . . ?
Ce1 O2 C1 C2 -136.2(3) 8_556 . . . ?
Ce1 O2 C1 O1 43.2(4) 5_556 . . . ?
Ce1 O2 C1 O1 43.2(4) 8_556 . . . ?
Ce1 O3 C8 C6 176.21(18) 3_556 . . . ?
Ce1 O3 C8 C6 176.21(18) 2_556 . . . ?
Ce1 O3 C8 O4 -1.9(2) 3_556 . . . ?
Ce1 O3 C8 O4 -1.9(2) 2_556 . . . ?
Ce1 O4 C8 C6 -176.25(18) 3_556 . . . ?
Ce1 O4 C8 C6 -176.25(18) 2_556 . . . ?
Ce1 O4 C8 O3 1.9(2) 3_556 . . . ?
Ce1 O4 C8 O3 1.9(2) 2_556 . . . ?
N1 C4 C3 C2 176.9(3) . . . . ?
N1 C4 C3 C2 176.9(3) 4_465 . . . ?
N1 C4 C5 C6 -176.4(4) 4_465 . . . ?
N1 C4 C5 C6 -176.4(4) . . . . ?
C1 C2 C3 C4 177.6(3) . . . . ?
C1 C2 C7 C6 -175.8(3) . . . . ?
C2 C3 C4 C5 -1.9(5) . . . . ?
C2 C7 C6 C5 -1.7(4) . . . . ?
C2 C7 C6 C8 -178.7(3) . . . . ?
C3 C4 C5 C6 2.5(5) . . . . ?
C4 C5 C6 C7 -0.7(5) . . . . ?
C4 C5 C6 C8 176.5(4) . . . . ?
C5 C6 C8 O3 -152.4(4) . . . . ?
C5 C6 C8 O4 25.8(4) . . . . ?

loop_
_smtbx_masks_void_nr
_smtbx_masks_void_average_x
_smtbx_masks_void_average_y
_smtbx_masks_void_average_z
_smtbx_masks_void_volume
_smtbx_masks_void_count_electrons
_smtbx_masks_void_content
1 0.122 0.250 0.250 86.1 27.2 '3 H2O'
2 -0.122 0.750 0.750 86.1 28.4 '3 H2O'
3 0.378 0.750 0.250 86.1 27.8 '3 H2O'
4 0.622 0.250 0.750 86.1 27.8 '3 H2O'
